data_4073736
loop_
_publ_author_name
'Jaroschik, Florian'
'Shima, Takanori'
'Li, Xiaofang'
'Mori, Kyouichi'
'Ricard, Louis'
'Le Goff, Xavier-Fr\'ed\'eric'
'Nief, Fran\,cois'
'Hou, Zhaomin'

_publ_section_title
;
 Synthesis, Characterization, and Reactivity of
 Mono(phospholyl)lanthanoid(III) Bis(dimethylaminobenzyl) Complexes
;
_journal_issue 23
_journal_name_full Organometallics
_journal_page_first 5654
_journal_paper_doi 10.1021/om7005936
_journal_volume 26
_journal_year 2007
_chemical_formula_sum 'C32 H48 N2 P Y'
_chemical_formula_weight 580.60
_chemical_name_systematic
; 
 ? 
;
_space_group_IT_number 4
_symmetry_cell_setting monoclinic
_symmetry_space_group_name_Hall 'P 2yb'
_symmetry_space_group_name_H-M 'P 1 21 1'
_atom_sites_solution_hydrogens geom
_atom_sites_solution_primary direct
_atom_sites_solution_secondary difmap
_audit_creation_method SHELXL-97
_cell_angle_alpha 90.00
_cell_angle_beta 92.676(1)
_cell_angle_gamma 90.00
_cell_formula_units_Z 4
_cell_length_a 15.253(1)
_cell_length_b 12.080(1)
_cell_length_c 16.770(1)
_cell_measurement_temperature 163.0(1)
_cell_measurement_theta_max 27.5
_cell_measurement_theta_min 0.968
_cell_volume 3086.6(4)
_computing_structure_refinement 'SHELXL-97 (Sheldrick, 1997)'
_computing_structure_solution 'SHELXS-97 (Sheldrick, 1990)'
_diffrn_ambient_temperature 163.0(1)
_diffrn_measured_fraction_theta_full 0.989
_diffrn_measured_fraction_theta_max 0.989
_diffrn_measurement_device_type 'CCD area detector'
_diffrn_measurement_method 'phi and omega scans'
_diffrn_radiation_monochromator graphite
_diffrn_radiation_source 'fine-focus sealed tube'
_diffrn_radiation_type MoK\a
_diffrn_radiation_wavelength 0.71073
_diffrn_reflns_av_R_equivalents 0.0434
_diffrn_reflns_av_sigmaI/netI 0.1451
_diffrn_reflns_limit_h_max 16
_diffrn_reflns_limit_h_min -19
_diffrn_reflns_limit_k_max 15
_diffrn_reflns_limit_k_min -15
_diffrn_reflns_limit_l_max 19
_diffrn_reflns_limit_l_min -20
_diffrn_reflns_number 17813
_diffrn_reflns_theta_full 26.37
_diffrn_reflns_theta_max 26.37
_diffrn_reflns_theta_min 2.72
_exptl_absorpt_coefficient_mu 1.963
_exptl_absorpt_correction_T_max 0.9082
_exptl_absorpt_correction_T_min 0.3855
_exptl_absorpt_correction_type empirical
_exptl_crystal_colour Yellow
_exptl_crystal_density_diffrn 1.249
_exptl_crystal_density_method 'not measured'
_exptl_crystal_description Plate
_exptl_crystal_F_000 1232
_exptl_crystal_size_max 0.60
_exptl_crystal_size_mid 0.30
_exptl_crystal_size_min 0.05
_refine_diff_density_max 0.536
_refine_diff_density_min -0.470
_refine_diff_density_rms 0.050
_refine_ls_abs_structure_details 'Flack H D (1983), Acta Cryst. A39, 876-881'
_refine_ls_abs_structure_Flack 0.299(4)
_refine_ls_extinction_method none
_refine_ls_goodness_of_fit_ref 0.740
_refine_ls_hydrogen_treatment constr
_refine_ls_matrix_type full
_refine_ls_number_parameters 674
_refine_ls_number_reflns 11505
_refine_ls_number_restraints 1
_refine_ls_restrained_S_all 0.740
_refine_ls_R_factor_all 0.0834
_refine_ls_R_factor_gt 0.0415
_refine_ls_shift/su_max 0.002
_refine_ls_shift/su_mean 0.000
_refine_ls_structure_factor_coef Fsqd
_refine_ls_weighting_details 'calc w=1/[\s^2^(Fo^2^)+(0.0039P)^2^+0.0000P] where P=(Fo^2^+2Fc^2^)/3'
_refine_ls_weighting_scheme calc
_refine_ls_wR_factor_gt 0.0486
_refine_ls_wR_factor_ref 0.0545
_reflns_number_gt 6813
_reflns_number_total 11505
_reflns_threshold_expression >2sigma(I)
_cod_data_source_file om7005936-file003.cif
_cod_data_source_block 1014jb
_cod_depositor_comments
;
The following automatic conversions were performed:

'_symmetry_cell_setting' value 'Monoclinic' changed to 'monoclinic'
according to /home/saulius/struct/CIF-dictionaries/cif_core.dic
dictionary named 'cif_core.dic' version 2.4.1 from 2010-06-29.

Automatic conversion script
Id: cif_fix_values 1715 2011-07-08 13:25:40Z adriana 
;
_cod_original_sg_symbol_H-M 'P21     '
_cod_database_code 4073736

loop_
_symmetry_equiv_pos_as_xyz
'x, y, z'
'-x, y+1/2, -z'

loop_
_atom_site_label
_atom_site_type_symbol
_atom_site_fract_x
_atom_site_fract_y
_atom_site_fract_z
_atom_site_U_iso_or_equiv
_atom_site_adp_type
_atom_site_occupancy
_atom_site_symmetry_multiplicity
_atom_site_calc_flag
_atom_site_refinement_flags
Y1 Y 0.27022(3) 0.57796(3) 0.42308(2) 0.03668(12) Uani 1 1 d .
P1 P 0.18254(8) 0.69878(10) 0.29062(7) 0.0399(3) Uani 1 1 d .
N1 N 0.1417(3) 0.4406(3) 0.3948(2) 0.0553(12) Uani 1 1 d .
N2 N 0.3865(2) 0.5820(3) 0.53950(17) 0.0439(9) Uani 1 1 d .
C1 C 0.2217(3) 0.7881(3) 0.3672(2) 0.0346(12) Uani 1 1 d .
C2 C 0.3142(3) 0.7914(3) 0.3707(2) 0.0357(12) Uani 1 1 d .
C3 C 0.3522(3) 0.7186(3) 0.3149(2) 0.0323(11) Uani 1 1 d .
C4 C 0.2903(3) 0.6639(3) 0.2659(2) 0.0317(11) Uani 1 1 d .
C5 C 0.1605(4) 0.8670(4) 0.4093(3) 0.0511(14) Uani 1 1 d .
C6 C 0.0650(3) 0.8305(4) 0.3946(3) 0.0741(17) Uani 1 1 d .
H6A H 0.0576 0.7556 0.4157 0.111 Uiso 1 1 calc R
H6B H 0.0500 0.8308 0.3372 0.111 Uiso 1 1 calc R
H6C H 0.0263 0.8816 0.4216 0.111 Uiso 1 1 calc R
C7 C 0.1767(4) 0.8732(4) 0.5005(3) 0.0722(18) Uani 1 1 d .
H7A H 0.2361 0.9008 0.5130 0.108 Uiso 1 1 calc R
H7B H 0.1704 0.7992 0.5235 0.108 Uiso 1 1 calc R
H7C H 0.1338 0.9234 0.5230 0.108 Uiso 1 1 calc R
C8 C 0.1687(4) 0.9836(4) 0.3736(3) 0.0810(19) Uani 1 1 d .
H8A H 0.1579 0.9801 0.3156 0.121 Uiso 1 1 calc R
H8B H 0.2280 1.0122 0.3858 0.121 Uiso 1 1 calc R
H8C H 0.1256 1.0328 0.3967 0.121 Uiso 1 1 calc R
C9 C 0.3717(3) 0.8763(4) 0.4131(2) 0.0586(15) Uani 1 1 d .
H9A H 0.3843 0.9364 0.3761 0.088 Uiso 1 1 calc R
H9B H 0.4269 0.8415 0.4320 0.088 Uiso 1 1 calc R
H9C H 0.3415 0.9062 0.4586 0.088 Uiso 1 1 calc R
C10 C 0.4506(3) 0.7204(4) 0.3049(2) 0.0468(13) Uani 1 1 d .
H10A H 0.4661 0.7861 0.2744 0.070 Uiso 1 1 calc R
H10B H 0.4679 0.6537 0.2763 0.070 Uiso 1 1 calc R
H10C H 0.4813 0.7224 0.3575 0.070 Uiso 1 1 calc R
C11 C 0.3091(3) 0.5947(4) 0.1910(2) 0.0376(12) Uani 1 1 d .
C12 C 0.2220(3) 0.5686(5) 0.1451(2) 0.0712(14) Uani 1 1 d .
H12A H 0.1844 0.5255 0.1793 0.107 Uiso 1 1 calc R
H12B H 0.2337 0.5257 0.0972 0.107 Uiso 1 1 calc R
H12C H 0.1925 0.6379 0.1296 0.107 Uiso 1 1 calc R
C13 C 0.3561(3) 0.4874(3) 0.2082(2) 0.0554(15) Uani 1 1 d .
H13A H 0.4138 0.5026 0.2341 0.083 Uiso 1 1 calc R
H13B H 0.3637 0.4475 0.1581 0.083 Uiso 1 1 calc R
H13C H 0.3215 0.4421 0.2436 0.083 Uiso 1 1 calc R
C14 C 0.3635(3) 0.6635(4) 0.1342(2) 0.0569(15) Uani 1 1 d .
H14A H 0.3635 0.6270 0.0820 0.085 Uiso 1 1 calc R
H14B H 0.4239 0.6699 0.1564 0.085 Uiso 1 1 calc R
H14C H 0.3377 0.7375 0.1281 0.085 Uiso 1 1 calc R
C15 C 0.1657(3) 0.5768(4) 0.5291(2) 0.0474(12) Uani 1 1 d .
H15A H 0.1893 0.6143 0.5780 0.057 Uiso 1 1 calc R
H15B H 0.1088 0.6105 0.5117 0.057 Uiso 1 1 calc R
C16 C 0.1588(3) 0.4575(4) 0.5399(3) 0.0408(13) Uani 1 1 d .
C17 C 0.1669(3) 0.4026(5) 0.6137(3) 0.0581(16) Uani 1 1 d .
H17 H 0.1729 0.4459 0.6609 0.070 Uiso 1 1 calc R
C18 C 0.1665(4) 0.2898(5) 0.6208(3) 0.0782(19) Uani 1 1 d .
H18 H 0.1736 0.2565 0.6720 0.094 Uiso 1 1 calc R
C19 C 0.1558(4) 0.2247(4) 0.5538(4) 0.0792(19) Uani 1 1 d .
H19 H 0.1531 0.1465 0.5586 0.095 Uiso 1 1 calc R
C20 C 0.1491(4) 0.2721(5) 0.4819(4) 0.0653(18) Uani 1 1 d .
H20 H 0.1446 0.2266 0.4357 0.078 Uiso 1 1 calc R
C21 C 0.1486(3) 0.3857(4) 0.4730(3) 0.0466(13) Uani 1 1 d .
C22 C 0.1625(4) 0.3673(4) 0.3277(3) 0.092(2) Uani 1 1 d .
H22A H 0.1173 0.3100 0.3212 0.138 Uiso 1 1 calc R
H22B H 0.2198 0.3324 0.3389 0.138 Uiso 1 1 calc R
H22C H 0.1643 0.4110 0.2786 0.138 Uiso 1 1 calc R
C23 C 0.0503(3) 0.4811(4) 0.3800(3) 0.0750(18) Uani 1 1 d .
H23A H 0.0339 0.5282 0.4245 0.112 Uiso 1 1 calc R
H23B H 0.0102 0.4178 0.3752 0.112 Uiso 1 1 calc R
H23C H 0.0466 0.5241 0.3303 0.112 Uiso 1 1 calc R
C24 C 0.3703(3) 0.4202(4) 0.4176(2) 0.0484(13) Uani 1 1 d .
H24A H 0.3604 0.3651 0.4599 0.058 Uiso 1 1 calc R
H24B H 0.3674 0.3836 0.3647 0.058 Uiso 1 1 calc R
C25 C 0.4530(3) 0.4829(4) 0.4323(3) 0.0462(13) Uani 1 1 d .
C26 C 0.5260(4) 0.4672(4) 0.3847(3) 0.0640(16) Uani 1 1 d .
H26 H 0.5233 0.4110 0.3450 0.077 Uiso 1 1 calc R
C27 C 0.6013(4) 0.5311(5) 0.3938(3) 0.078(2) Uani 1 1 d .
H27 H 0.6486 0.5198 0.3598 0.093 Uiso 1 1 calc R
C28 C 0.6071(4) 0.6101(5) 0.4518(3) 0.075(2) Uani 1 1 d .
H28 H 0.6588 0.6535 0.4587 0.090 Uiso 1 1 calc R
C29 C 0.5379(4) 0.6270(4) 0.5005(3) 0.0603(16) Uani 1 1 d .
H29 H 0.5427 0.6813 0.5415 0.072 Uiso 1 1 calc R
C30 C 0.4617(3) 0.5656(5) 0.4901(2) 0.0464(11) Uani 1 1 d .
C31 C 0.3845(3) 0.6902(4) 0.5811(3) 0.0661(17) Uani 1 1 d .
H31A H 0.3900 0.7501 0.5422 0.099 Uiso 1 1 calc R
H31B H 0.4333 0.6942 0.6211 0.099 Uiso 1 1 calc R
H31C H 0.3288 0.6980 0.6074 0.099 Uiso 1 1 calc R
C32 C 0.3827(3) 0.4952(4) 0.6015(3) 0.0567(15) Uani 1 1 d .
H32A H 0.4358 0.4986 0.6366 0.085 Uiso 1 1 calc R
H32B H 0.3787 0.4223 0.5760 0.085 Uiso 1 1 calc R
H32C H 0.3310 0.5072 0.6331 0.085 Uiso 1 1 calc R
Y2 Y 0.76763(3) 0.55300(3) 0.05104(2) 0.03354(11) Uani 1 1 d .
P2 P 0.61702(8) 0.68405(10) -0.00850(7) 0.0394(3) Uani 1 1 d .
N3 N 0.6524(3) 0.4143(3) 0.0950(2) 0.0464(11) Uani 1 1 d .
N4 N 0.9322(2) 0.5483(3) 0.08997(19) 0.0444(9) Uani 1 1 d .
C33 C 0.7025(3) 0.7653(3) 0.0338(2) 0.0327(11) Uani 1 1 d .
C34 C 0.7752(3) 0.7645(3) -0.0132(2) 0.0324(11) Uani 1 1 d .
C35 C 0.7650(3) 0.6964(3) -0.0827(2) 0.0327(11) Uani 1 1 d .
C36 C 0.6810(3) 0.6480(3) -0.0891(2) 0.0342(12) Uani 1 1 d .
C37 C 0.6850(3) 0.8452(4) 0.1033(3) 0.0468(13) Uani 1 1 d .
C38 C 0.6024(3) 0.8133(4) 0.1452(2) 0.0603(15) Uani 1 1 d .
H38A H 0.5518 0.8161 0.1070 0.090 Uiso 1 1 calc R
H38B H 0.5933 0.8653 0.1890 0.090 Uiso 1 1 calc R
H38C H 0.6088 0.7382 0.1667 0.090 Uiso 1 1 calc R
C39 C 0.7603(3) 0.8508(4) 0.1688(3) 0.0632(17) Uani 1 1 d .
H39A H 0.7445 0.9033 0.2103 0.095 Uiso 1 1 calc R
H39B H 0.8144 0.8753 0.1450 0.095 Uiso 1 1 calc R
H39C H 0.7693 0.7773 0.1925 0.095 Uiso 1 1 calc R
C40 C 0.6712(3) 0.9614(3) 0.0683(2) 0.0624(15) Uani 1 1 d .
H40A H 0.6242 0.9592 0.0264 0.094 Uiso 1 1 calc R
H40B H 0.7256 0.9869 0.0456 0.094 Uiso 1 1 calc R
H40C H 0.6548 1.0123 0.1106 0.094 Uiso 1 1 calc R
C41 C 0.8561(3) 0.8378(3) -0.0062(2) 0.0475(13) Uani 1 1 d .
H41A H 0.8586 0.8749 0.0458 0.071 Uiso 1 1 calc R
H41B H 0.8531 0.8935 -0.0488 0.071 Uiso 1 1 calc R
H41C H 0.9088 0.7924 -0.0111 0.071 Uiso 1 1 calc R
C42 C 0.8332(3) 0.6961(4) -0.1449(2) 0.0463(13) Uani 1 1 d .
H42A H 0.8198 0.6372 -0.1838 0.069 Uiso 1 1 calc R
H42B H 0.8913 0.6830 -0.1191 0.069 Uiso 1 1 calc R
H42C H 0.8329 0.7678 -0.1723 0.069 Uiso 1 1 calc R
C43 C 0.6422(3) 0.5845(4) -0.1628(2) 0.0478(13) Uani 1 1 d .
C44 C 0.5467(3) 0.5534(5) -0.1508(2) 0.0753(16) Uani 1 1 d .
H44A H 0.5130 0.6204 -0.1400 0.113 Uiso 1 1 calc R
H44B H 0.5439 0.5025 -0.1055 0.113 Uiso 1 1 calc R
H44C H 0.5219 0.5174 -0.1991 0.113 Uiso 1 1 calc R
C45 C 0.6913(4) 0.4799(3) -0.1812(3) 0.0689(17) Uani 1 1 d .
H45A H 0.6882 0.4284 -0.1362 0.103 Uiso 1 1 calc R
H45B H 0.7528 0.4978 -0.1898 0.103 Uiso 1 1 calc R
H45C H 0.6648 0.4456 -0.2294 0.103 Uiso 1 1 calc R
C46 C 0.6417(3) 0.6624(4) -0.2362(2) 0.0685(17) Uani 1 1 d .
H46A H 0.7019 0.6854 -0.2458 0.103 Uiso 1 1 calc R
H46B H 0.6060 0.7279 -0.2259 0.103 Uiso 1 1 calc R
H46C H 0.6168 0.6234 -0.2832 0.103 Uiso 1 1 calc R
C47 C 0.7488(2) 0.5577(4) 0.19489(18) 0.0446(11) Uani 1 1 d .
H47A H 0.7970 0.5980 0.2238 0.054 Uiso 1 1 calc R
H47B H 0.6917 0.5902 0.2081 0.054 Uiso 1 1 calc R
C48 C 0.7524(3) 0.4380(4) 0.2105(3) 0.0429(14) Uani 1 1 d .
C49 C 0.8061(3) 0.3896(5) 0.2710(3) 0.0602(16) Uani 1 1 d .
H49 H 0.8377 0.4367 0.3075 0.072 Uiso 1 1 calc R
C50 C 0.8152(4) 0.2767(5) 0.2798(3) 0.0762(19) Uani 1 1 d .
H50 H 0.8527 0.2475 0.3214 0.091 Uiso 1 1 calc R
C51 C 0.7702(4) 0.2069(5) 0.2288(3) 0.081(2) Uani 1 1 d .
H51 H 0.7761 0.1289 0.2343 0.097 Uiso 1 1 calc R
C52 C 0.7164(4) 0.2514(4) 0.1693(3) 0.0621(17) Uani 1 1 d .
H52 H 0.6835 0.2035 0.1344 0.075 Uiso 1 1 calc R
C53 C 0.7089(3) 0.3643(4) 0.1593(3) 0.0415(13) Uani 1 1 d .
C54 C 0.6308(3) 0.3352(4) 0.0292(3) 0.0732(17) Uani 1 1 d .
H54A H 0.5912 0.2780 0.0480 0.110 Uiso 1 1 calc R
H54B H 0.6849 0.3006 0.0120 0.110 Uiso 1 1 calc R
H54C H 0.6022 0.3749 -0.0158 0.110 Uiso 1 1 calc R
C55 C 0.5685(3) 0.4523(4) 0.1282(3) 0.0641(16) Uani 1 1 d .
H55A H 0.5814 0.5017 0.1737 0.096 Uiso 1 1 calc R
H55B H 0.5354 0.3881 0.1460 0.096 Uiso 1 1 calc R
H55C H 0.5337 0.4922 0.0869 0.096 Uiso 1 1 calc R
C56 C 0.8397(3) 0.3993(4) -0.0126(2) 0.0434(13) Uani 1 1 d .
H56A H 0.8563 0.3399 0.0259 0.052 Uiso 1 1 calc R
H56B H 0.8030 0.3679 -0.0573 0.052 Uiso 1 1 calc R
C57 C 0.9171(3) 0.4578(4) -0.0408(3) 0.0435(13) Uani 1 1 d .
C58 C 0.9459(4) 0.4483(4) -0.1187(3) 0.0590(15) Uani 1 1 d .
H58 H 0.9182 0.3964 -0.1541 0.071 Uiso 1 1 calc R
C59 C 1.0138(4) 0.5128(5) -0.1453(3) 0.073(2) Uani 1 1 d .
H59 H 1.0318 0.5036 -0.1984 0.088 Uiso 1 1 calc R
C60 C 1.0552(3) 0.5891(5) -0.0972(3) 0.0706(17) Uani 1 1 d .
H60 H 1.1011 0.6333 -0.1168 0.085 Uiso 1 1 calc R
C61 C 1.0298(3) 0.6017(4) -0.0192(3) 0.0542(15) Uani 1 1 d .
H61 H 1.0591 0.6536 0.0152 0.065 Uiso 1 1 calc R
C62 C 0.9622(3) 0.5388(4) 0.0081(2) 0.0440(12) Uani 1 1 d .
C63 C 0.9593(3) 0.6504(4) 0.1307(3) 0.0654(17) Uani 1 1 d .
H63A H 1.0230 0.6494 0.1415 0.098 Uiso 1 1 calc R
H63B H 0.9298 0.6562 0.1812 0.098 Uiso 1 1 calc R
H63C H 0.9434 0.7140 0.0968 0.098 Uiso 1 1 calc R
C64 C 0.9661(3) 0.4551(4) 0.1401(3) 0.0568(16) Uani 1 1 d .
H64A H 1.0301 0.4605 0.1468 0.085 Uiso 1 1 calc R
H64B H 0.9503 0.3848 0.1140 0.085 Uiso 1 1 calc R
H64C H 0.9403 0.4583 0.1925 0.085 Uiso 1 1 calc R

loop_
_atom_site_aniso_label
_atom_site_aniso_U_11
_atom_site_aniso_U_22
_atom_site_aniso_U_33
_atom_site_aniso_U_23
_atom_site_aniso_U_13
_atom_site_aniso_U_12
Y1 0.0405(3) 0.0386(3) 0.0307(2) 0.0008(2) -0.0012(2) -0.0023(3)
P1 0.0374(9) 0.0471(9) 0.0344(7) -0.0013(6) -0.0050(6) 0.0047(7)
N1 0.064(3) 0.071(3) 0.032(2) -0.007(2) 0.008(2) -0.028(3)
N2 0.046(2) 0.049(3) 0.0358(19) 0.006(2) -0.0081(18) 0.004(2)
C1 0.049(4) 0.024(3) 0.030(3) -0.001(2) 0.002(2) 0.007(2)
C2 0.050(4) 0.032(3) 0.024(2) -0.002(2) -0.004(3) -0.002(3)
C3 0.033(3) 0.032(3) 0.031(3) 0.008(2) -0.002(2) 0.002(2)
C4 0.036(3) 0.029(3) 0.030(2) 0.001(2) 0.004(2) -0.003(2)
C5 0.065(4) 0.042(3) 0.047(3) -0.005(3) 0.004(3) 0.006(3)
C6 0.062(4) 0.090(5) 0.072(4) -0.009(3) 0.017(3) 0.035(4)
C7 0.091(5) 0.062(4) 0.066(4) -0.013(3) 0.031(4) 0.003(3)
C8 0.128(6) 0.049(4) 0.068(4) 0.000(3) 0.019(4) 0.028(4)
C9 0.075(4) 0.053(3) 0.047(3) -0.004(3) -0.001(3) -0.015(3)
C10 0.045(3) 0.054(3) 0.041(3) 0.011(2) -0.004(3) -0.005(3)
C11 0.041(3) 0.042(3) 0.030(2) -0.003(2) 0.003(2) 0.002(2)
C12 0.074(4) 0.094(4) 0.044(2) -0.026(4) -0.007(3) 0.001(4)
C13 0.079(4) 0.044(3) 0.045(3) -0.005(3) 0.018(3) 0.003(3)
C14 0.090(4) 0.045(3) 0.036(3) 0.008(2) 0.006(3) -0.003(3)
C15 0.046(3) 0.052(3) 0.045(2) -0.017(3) 0.002(2) -0.015(3)
C16 0.035(3) 0.052(3) 0.036(3) -0.007(3) 0.002(2) 0.000(3)
C17 0.051(4) 0.085(5) 0.038(3) 0.002(3) -0.005(3) -0.012(3)
C18 0.084(5) 0.081(5) 0.068(4) 0.028(4) -0.019(4) -0.016(4)
C19 0.084(5) 0.042(4) 0.111(5) 0.018(4) -0.002(4) -0.007(3)
C20 0.083(5) 0.042(4) 0.072(4) -0.004(3) 0.013(4) -0.015(3)
C21 0.038(3) 0.055(4) 0.048(3) -0.006(3) 0.014(3) -0.007(3)
C22 0.130(6) 0.098(5) 0.050(4) -0.041(3) 0.033(4) -0.065(4)
C23 0.065(4) 0.109(5) 0.050(3) 0.018(3) -0.015(3) -0.033(4)
C24 0.066(4) 0.051(3) 0.027(3) 0.005(2) -0.004(3) 0.008(3)
C25 0.051(4) 0.047(3) 0.040(3) 0.014(3) 0.003(3) 0.020(3)
C26 0.062(4) 0.079(4) 0.052(3) 0.030(3) 0.004(3) 0.034(4)
C27 0.054(4) 0.111(6) 0.070(4) 0.056(4) 0.020(4) 0.034(4)
C28 0.044(4) 0.098(6) 0.082(4) 0.045(4) -0.010(4) -0.001(4)
C29 0.052(4) 0.070(4) 0.057(3) 0.025(3) -0.013(3) -0.002(3)
C30 0.035(3) 0.061(4) 0.043(3) 0.017(3) -0.004(2) 0.009(3)
C31 0.080(5) 0.059(4) 0.056(4) -0.012(3) -0.022(3) -0.007(4)
C32 0.055(4) 0.070(4) 0.045(3) 0.012(3) -0.005(3) -0.004(3)
Y2 0.0348(3) 0.0332(3) 0.0325(2) 0.0012(2) -0.0002(2) 0.0006(3)
P2 0.0326(8) 0.0380(8) 0.0474(8) 0.0018(6) -0.0007(6) -0.0017(6)
N3 0.048(3) 0.049(3) 0.042(2) -0.006(2) 0.004(2) -0.011(2)
N4 0.035(2) 0.048(3) 0.050(2) -0.006(2) -0.0058(18) -0.001(2)
C33 0.034(3) 0.033(3) 0.030(3) 0.005(2) 0.000(2) -0.004(2)
C34 0.033(3) 0.023(3) 0.040(3) 0.005(2) -0.008(2) -0.001(2)
C35 0.030(3) 0.029(3) 0.040(3) 0.009(2) 0.007(2) 0.000(2)
C36 0.042(3) 0.030(3) 0.030(3) 0.004(2) -0.002(2) 0.003(2)
C37 0.051(4) 0.039(3) 0.051(3) 0.000(3) 0.005(3) 0.014(3)
C38 0.081(4) 0.048(3) 0.054(3) 0.004(3) 0.019(3) 0.013(3)
C39 0.089(5) 0.052(4) 0.048(3) -0.016(3) -0.005(3) 0.006(3)
C40 0.096(4) 0.031(3) 0.061(3) 0.000(2) 0.008(3) 0.016(3)
C41 0.054(4) 0.032(3) 0.055(3) 0.008(2) -0.009(3) -0.006(3)
C42 0.050(3) 0.051(3) 0.038(3) 0.009(2) 0.002(3) 0.000(3)
C43 0.064(4) 0.038(3) 0.039(3) -0.005(3) -0.013(2) -0.013(3)
C44 0.071(4) 0.085(4) 0.067(3) -0.009(4) -0.024(3) -0.036(4)
C45 0.121(5) 0.036(3) 0.047(3) -0.009(2) -0.014(3) -0.008(3)
C46 0.107(5) 0.050(3) 0.045(3) 0.001(3) -0.035(3) -0.014(3)
C47 0.052(3) 0.036(3) 0.046(2) -0.006(3) 0.005(2) -0.014(3)
C48 0.054(4) 0.049(4) 0.026(3) 0.007(3) 0.009(3) -0.005(3)
C49 0.069(4) 0.086(5) 0.026(3) 0.009(3) 0.006(3) -0.009(3)
C50 0.086(5) 0.081(5) 0.062(4) 0.042(4) 0.015(4) 0.019(4)
C51 0.111(6) 0.052(4) 0.082(5) 0.029(4) 0.035(4) 0.019(4)
C52 0.085(5) 0.043(4) 0.059(4) 0.003(3) 0.011(4) -0.001(3)
C53 0.050(4) 0.038(3) 0.037(3) 0.008(3) 0.010(3) 0.001(3)
C54 0.091(5) 0.078(4) 0.050(3) -0.003(3) -0.002(3) -0.025(4)
C55 0.053(4) 0.079(4) 0.061(3) 0.016(3) 0.012(3) -0.002(3)
C56 0.043(3) 0.044(3) 0.043(3) -0.002(2) 0.000(3) -0.005(3)
C57 0.047(4) 0.044(3) 0.039(3) 0.010(3) 0.004(3) 0.021(3)
C58 0.064(4) 0.074(4) 0.040(3) 0.003(3) 0.004(3) 0.026(3)
C59 0.069(5) 0.101(6) 0.051(4) 0.019(3) 0.024(3) 0.030(4)
C60 0.039(4) 0.086(5) 0.087(4) 0.042(4) 0.016(3) 0.014(3)
C61 0.032(3) 0.057(4) 0.073(3) 0.025(3) -0.006(3) 0.008(3)
C62 0.037(3) 0.051(3) 0.043(3) 0.012(3) -0.001(2) 0.012(3)
C63 0.046(4) 0.078(4) 0.071(4) -0.012(3) -0.017(3) 0.003(3)
C64 0.056(4) 0.060(4) 0.052(3) 0.013(3) -0.015(3) 0.008(3)

loop_
_atom_type_symbol
_atom_type_description
_atom_type_scat_dispersion_real
_atom_type_scat_dispersion_imag
_atom_type_scat_source
C C 0.0033 0.0016 'International Tables Vol C Tables 4.2.6.8 and 6.1.1.4'
H H 0.0000 0.0000 'International Tables Vol C Tables 4.2.6.8 and 6.1.1.4'
N N 0.0061 0.0033 'International Tables Vol C Tables 4.2.6.8 and 6.1.1.4'
P P 0.1023 0.0942 'International Tables Vol C Tables 4.2.6.8 and 6.1.1.4'
Y Y -2.7962 3.5667 'International Tables Vol C Tables 4.2.6.8 and 6.1.1.4'

loop_
_geom_angle_atom_site_label_1
_geom_angle_atom_site_label_2
_geom_angle_atom_site_label_3
_geom_angle
C15 Y1 C24 116.93(16)
C15 Y1 N2 84.15(12)
C24 Y1 N2 68.59(13)
C15 Y1 N1 67.43(13)
C24 Y1 N1 87.85(16)
N2 Y1 N1 129.65(12)
C15 Y1 C1 94.44(15)
C24 Y1 C1 148.34(14)
N2 Y1 C1 113.50(13)
N1 Y1 C1 109.51(14)
C15 Y1 C2 113.90(15)
C24 Y1 C2 122.93(15)
N2 Y1 C2 93.04(13)
N1 Y1 C2 135.87(13)
C1 Y1 C2 29.11(11)
C15 Y1 C3 142.70(15)
C24 Y1 C3 98.56(14)
N2 Y1 C3 99.52(12)
N1 Y1 C3 128.46(12)
C1 Y1 C3 49.86(12)
C2 Y1 C3 29.33(11)
C15 Y1 C4 140.68(14)
C24 Y1 C4 98.86(13)
N2 Y1 C4 126.26(12)
N1 Y1 C4 100.15(12)
C1 Y1 C4 53.11(11)
C2 Y1 C4 48.96(11)
C3 Y1 C4 28.31(10)
C15 Y1 P1 105.33(11)
C24 Y1 P1 128.56(10)
N2 Y1 P1 147.05(9)
N1 Y1 P1 82.29(10)
C1 Y1 P1 35.75(8)
C2 Y1 P1 54.13(9)
C3 Y1 P1 54.02(9)
C4 Y1 P1 35.46(8)
C15 Y1 C25 126.45(13)
C24 Y1 C25 29.23(12)
N2 Y1 C25 50.62(12)
N1 Y1 C25 117.08(14)
C1 Y1 C25 126.41(13)
C2 Y1 C25 97.57(14)
C3 Y1 C25 79.96(12)
C4 Y1 C25 92.71(12)
P1 Y1 C25 128.16(9)
C15 Y1 C16 28.44(14)
C24 Y1 C16 91.16(14)
N2 Y1 C16 84.61(12)
N1 Y1 C16 50.82(11)
C1 Y1 C16 120.40(13)
C2 Y1 C16 142.34(13)
C3 Y1 C16 170.26(13)
C4 Y1 C16 149.10(12)
P1 Y1 C16 118.71(9)
C25 Y1 C16 109.26(12)
C1 P1 C4 91.7(2)
C1 P1 Y1 67.94(14)
C4 P1 Y1 70.21(13)
C21 N1 C22 113.6(4)
C21 N1 C23 109.1(4)
C22 N1 C23 107.6(4)
C21 N1 Y1 95.9(3)
C22 N1 Y1 109.5(3)
C23 N1 Y1 121.0(3)
C30 N2 C32 111.1(4)
C30 N2 C31 114.9(4)
C32 N2 C31 107.0(3)
C30 N2 Y1 95.7(2)
C32 N2 Y1 118.1(3)
C31 N2 Y1 110.2(3)
C2 C1 C5 126.5(4)
C2 C1 P1 110.7(3)
C5 C1 P1 121.6(4)
C2 C1 Y1 76.3(2)
C5 C1 Y1 124.7(3)
P1 C1 Y1 76.32(14)
C1 C2 C3 113.1(4)
C1 C2 C9 126.8(4)
C3 C2 C9 118.9(4)
C1 C2 Y1 74.6(2)
C3 C2 Y1 75.6(2)
C9 C2 Y1 128.3(3)
C4 C3 C2 113.2(4)
C4 C3 C10 126.1(4)
C2 C3 C10 119.9(4)
C4 C3 Y1 77.5(2)
C2 C3 Y1 75.1(2)
C10 C3 Y1 123.4(3)
C3 C4 C11 126.2(4)
C3 C4 P1 111.3(3)
C11 C4 P1 122.0(3)
C3 C4 Y1 74.2(2)
C11 C4 Y1 125.7(3)
P1 C4 Y1 74.33(13)
C1 C5 C6 110.1(4)
C1 C5 C8 109.2(4)
C6 C5 C8 107.2(4)
C1 C5 C7 114.5(4)
C6 C5 C7 106.3(4)
C8 C5 C7 109.2(4)
C5 C6 H6A 109.5
C5 C6 H6B 109.5
H6A C6 H6B 109.5
C5 C6 H6C 109.5
H6A C6 H6C 109.5
H6B C6 H6C 109.5
C5 C7 H7A 109.5
C5 C7 H7B 109.5
H7A C7 H7B 109.5
C5 C7 H7C 109.5
H7A C7 H7C 109.5
H7B C7 H7C 109.5
C5 C8 H8A 109.5
C5 C8 H8B 109.5
H8A C8 H8B 109.5
C5 C8 H8C 109.5
H8A C8 H8C 109.5
H8B C8 H8C 109.5
C2 C9 H9A 109.5
C2 C9 H9B 109.5
H9A C9 H9B 109.5
C2 C9 H9C 109.5
H9A C9 H9C 109.5
H9B C9 H9C 109.5
C3 C10 H10A 109.5
C3 C10 H10B 109.5
H10A C10 H10B 109.5
C3 C10 H10C 109.5
H10A C10 H10C 109.5
H10B C10 H10C 109.5
C13 C11 C14 108.6(4)
C13 C11 C12 108.2(4)
C14 C11 C12 106.3(3)
C13 C11 C4 114.5(4)
C14 C11 C4 109.7(4)
C12 C11 C4 109.2(4)
C11 C12 H12A 109.5
C11 C12 H12B 109.5
H12A C12 H12B 109.5
C11 C12 H12C 109.5
H12A C12 H12C 109.5
H12B C12 H12C 109.5
C11 C13 H13A 109.5
C11 C13 H13B 109.5
H13A C13 H13B 109.5
C11 C13 H13C 109.5
H13A C13 H13C 109.5
H13B C13 H13C 109.5
C11 C14 H14A 109.5
C11 C14 H14B 109.5
H14A C14 H14B 109.5
C11 C14 H14C 109.5
H14A C14 H14C 109.5
H14B C14 H14C 109.5
C16 C15 Y1 98.6(3)
C16 C15 H15A 112.1
Y1 C15 H15A 112.1
C16 C15 H15B 112.1
Y1 C15 H15B 112.1
H15A C15 H15B 109.7
C17 C16 C21 114.1(5)
C17 C16 C15 124.9(4)
C21 C16 C15 120.8(4)
C17 C16 Y1 140.2(3)
C21 C16 Y1 80.0(3)
C15 C16 Y1 53.0(2)
C18 C17 C16 123.1(5)
C18 C17 H17 118.4
C16 C17 H17 118.4
C17 C18 C19 120.0(5)
C17 C18 H18 120.0
C19 C18 H18 120.0
C20 C19 C18 119.6(5)
C20 C19 H19 120.2
C18 C19 H19 120.2
C19 C20 C21 121.6(5)
C19 C20 H20 119.2
C21 C20 H20 119.2
C20 C21 C16 121.5(5)
C20 C21 N1 123.0(5)
C16 C21 N1 115.4(4)
N1 C22 H22A 109.5
N1 C22 H22B 109.5
H22A C22 H22B 109.5
N1 C22 H22C 109.5
H22A C22 H22C 109.5
H22B C22 H22C 109.5
N1 C23 H23A 109.5
N1 C23 H23B 109.5
H23A C23 H23B 109.5
N1 C23 H23C 109.5
H23A C23 H23C 109.5
H23B C23 H23C 109.5
C25 C24 Y1 97.1(3)
C25 C24 H24A 112.3
Y1 C24 H24A 112.3
C25 C24 H24B 112.3
Y1 C24 H24B 112.3
H24A C24 H24B 109.9
C30 C25 C26 115.9(5)
C30 C25 C24 122.4(5)
C26 C25 C24 121.6(5)
C30 C25 Y1 79.7(3)
C26 C25 Y1 140.7(3)
C24 C25 Y1 53.7(2)
C27 C26 C25 122.2(6)
C27 C26 H26 118.9
C25 C26 H26 118.9
C28 C27 C26 119.7(6)
C28 C27 H27 120.2
C26 C27 H27 120.2
C27 C28 C29 120.0(6)
C27 C28 H28 120.0
C29 C28 H28 120.0
C28 C29 C30 120.5(5)
C28 C29 H29 119.8
C30 C29 H29 119.8
C29 C30 C25 121.6(5)
C29 C30 N2 122.3(5)
C25 C30 N2 116.1(5)
N2 C31 H31A 109.5
N2 C31 H31B 109.5
H31A C31 H31B 109.5
N2 C31 H31C 109.5
H31A C31 H31C 109.5
H31B C31 H31C 109.5
N2 C32 H32A 109.5
N2 C32 H32B 109.5
H32A C32 H32B 109.5
N2 C32 H32C 109.5
H32A C32 H32C 109.5
H32B C32 H32C 109.5
C56 Y2 C47 121.85(15)
C56 Y2 N3 87.55(14)
C47 Y2 N3 67.47(12)
C56 Y2 N4 68.73(14)
C47 Y2 N4 84.73(12)
N3 Y2 N4 126.06(13)
C56 Y2 C33 146.30(13)
C47 Y2 C33 91.35(14)
N3 Y2 C33 112.91(13)
N4 Y2 C33 112.99(13)
C56 Y2 C34 120.31(14)
C47 Y2 C34 111.76(14)
N3 Y2 C34 139.03(13)
N4 Y2 C34 93.51(13)
C33 Y2 C34 29.09(11)
C56 Y2 C35 96.30(13)
C47 Y2 C35 140.31(14)
N3 Y2 C35 130.05(12)
N4 Y2 C35 101.12(12)
C33 Y2 C35 50.00(12)
C34 Y2 C35 29.49(11)
C56 Y2 C36 98.38(13)
C47 Y2 C36 136.54(13)
N3 Y2 C36 101.60(12)
N4 Y2 C36 128.51(12)
C33 Y2 C36 52.80(11)
C34 Y2 C36 48.91(12)
C35 Y2 C36 28.50(11)
C56 Y2 P2 128.87(11)
C47 Y2 P2 101.40(10)
N3 Y2 P2 85.06(10)
N4 Y2 P2 147.37(10)
C33 Y2 P2 35.79(9)
C34 Y2 P2 54.29(9)
C35 Y2 P2 54.35(9)
C36 Y2 P2 35.25(8)
C56 Y2 C48 95.29(14)
C47 Y2 C48 28.64(13)
N3 Y2 C48 50.53(12)
N4 Y2 C48 83.10(12)
C33 Y2 C48 118.41(12)
C34 Y2 C48 140.35(13)
C35 Y2 C48 168.41(12)
C36 Y2 C48 148.33(13)
P2 Y2 C48 117.21(10)
C56 Y2 C57 28.60(12)
C47 Y2 C57 129.44(12)
N3 Y2 C57 116.09(13)
N4 Y2 C57 51.07(12)
C33 Y2 C57 125.02(12)
C34 Y2 C57 96.07(13)
C35 Y2 C57 79.25(12)
C36 Y2 C57 93.64(11)
P2 Y2 C57 128.89(8)
C48 Y2 C57 111.36(12)
C33 P2 C36 91.2(2)
C33 P2 Y2 66.94(14)
C36 P2 Y2 70.92(13)
C53 N3 C54 112.4(4)
C53 N3 C55 109.6(3)
C54 N3 C55 108.1(4)
C53 N3 Y2 95.3(3)
C54 N3 Y2 109.8(3)
C55 N3 Y2 121.2(3)
C63 N4 C62 114.1(4)
C63 N4 C64 107.0(3)
C62 N4 C64 110.7(4)
C63 N4 Y2 110.7(3)
C62 N4 Y2 96.2(2)
C64 N4 Y2 118.2(3)
C34 C33 C37 127.0(4)
C34 C33 P2 111.3(3)
C37 C33 P2 120.2(3)
C34 C33 Y2 76.1(2)
C37 C33 Y2 125.1(3)
P2 C33 Y2 77.27(15)
C33 C34 C35 114.0(4)
C33 C34 C41 128.2(4)
C35 C34 C41 117.2(4)
C33 C34 Y2 74.8(2)
C35 C34 Y2 77.4(2)
C41 C34 Y2 123.7(3)
C36 C35 C34 111.5(4)
C36 C35 C42 126.9(4)
C34 C35 C42 120.9(4)
C36 C35 Y2 77.6(2)
C34 C35 Y2 73.1(2)
C42 C35 Y2 124.2(3)
C35 C36 C43 125.4(4)
C35 C36 P2 112.0(3)
C43 C36 P2 122.1(3)
C35 C36 Y2 73.9(2)
C43 C36 Y2 126.7(3)
P2 C36 Y2 73.83(13)
C38 C37 C40 107.8(4)
C38 C37 C33 111.5(4)
C40 C37 C33 108.0(3)
C38 C37 C39 106.5(4)
C40 C37 C39 108.4(4)
C33 C37 C39 114.4(4)
C37 C38 H38A 109.5
C37 C38 H38B 109.5
H38A C38 H38B 109.5
C37 C38 H38C 109.5
H38A C38 H38C 109.5
H38B C38 H38C 109.5
C37 C39 H39A 109.5
C37 C39 H39B 109.5
H39A C39 H39B 109.5
C37 C39 H39C 109.5
H39A C39 H39C 109.5
H39B C39 H39C 109.5
C37 C40 H40A 109.5
C37 C40 H40B 109.5
H40A C40 H40B 109.5
C37 C40 H40C 109.5
H40A C40 H40C 109.5
H40B C40 H40C 109.5
C34 C41 H41A 109.5
C34 C41 H41B 109.5
H41A C41 H41B 109.5
C34 C41 H41C 109.5
H41A C41 H41C 109.5
H41B C41 H41C 109.5
C35 C42 H42A 109.5
C35 C42 H42B 109.5
H42A C42 H42B 109.5
C35 C42 H42C 109.5
H42A C42 H42C 109.5
H42B C42 H42C 109.5
C45 C43 C44 107.9(4)
C45 C43 C46 109.4(4)
C44 C43 C46 106.6(4)
C45 C43 C36 113.7(4)
C44 C43 C36 110.3(4)
C46 C43 C36 108.7(4)
C43 C44 H44A 109.5
C43 C44 H44B 109.5
H44A C44 H44B 109.5
C43 C44 H44C 109.5
H44A C44 H44C 109.5
H44B C44 H44C 109.5
C43 C45 H45A 109.5
C43 C45 H45B 109.5
H45A C45 H45B 109.5
C43 C45 H45C 109.5
H45A C45 H45C 109.5
H45B C45 H45C 109.5
C43 C46 H46A 109.5
C43 C46 H46B 109.5
H46A C46 H46B 109.5
C43 C46 H46C 109.5
H46A C46 H46C 109.5
H46B C46 H46C 109.5
C48 C47 Y2 98.5(3)
C48 C47 H47A 112.1
Y2 C47 H47A 112.1
C48 C47 H47B 112.1
Y2 C47 H47B 112.1
H47A C47 H47B 109.7
C53 C48 C49 115.3(5)
C53 C48 C47 120.6(4)
C49 C48 C47 123.7(5)
C53 C48 Y2 78.5(3)
C49 C48 Y2 139.7(3)
C47 C48 Y2 52.83(19)
C50 C49 C48 122.9(5)
C50 C49 H49 118.6
C48 C49 H49 118.6
C51 C50 C49 120.0(6)
C51 C50 H50 120.0
C49 C50 H50 120.0
C50 C51 C52 118.7(6)
C50 C51 H51 120.6
C52 C51 H51 120.6
C51 C52 C53 121.3(6)
C51 C52 H52 119.3
C53 C52 H52 119.3
C52 C53 C48 121.8(5)
C52 C53 N3 122.4(5)
C48 C53 N3 115.8(4)
N3 C54 H54A 109.5
N3 C54 H54B 109.5
H54A C54 H54B 109.5
N3 C54 H54C 109.5
H54A C54 H54C 109.5
H54B C54 H54C 109.5
N3 C55 H55A 109.5
N3 C55 H55B 109.5
H55A C55 H55B 109.5
N3 C55 H55C 109.5
H55A C55 H55C 109.5
H55B C55 H55C 109.5
C57 C56 Y2 99.2(3)
C57 C56 H56A 111.9
Y2 C56 H56A 111.9
C57 C56 H56B 111.9
Y2 C56 H56B 111.9
H56A C56 H56B 109.6
C58 C57 C62 115.2(5)
C58 C57 C56 123.4(5)
C62 C57 C56 121.0(4)
C58 C57 Y2 141.2(3)
C62 C57 Y2 78.6(3)
C56 C57 Y2 52.2(2)
C59 C58 C57 121.7(5)
C59 C58 H58 119.1
C57 C58 H58 119.1
C60 C59 C58 121.5(5)
C60 C59 H59 119.2
C58 C59 H59 119.2
C59 C60 C61 119.3(5)
C59 C60 H60 120.3
C61 C60 H60 120.3
C62 C61 C60 120.0(5)
C62 C61 H61 120.0
C60 C61 H61 120.0
C61 C62 C57 122.3(4)
C61 C62 N4 122.6(5)
C57 C62 N4 115.1(4)
N4 C63 H63A 109.5
N4 C63 H63B 109.5
H63A C63 H63B 109.5
N4 C63 H63C 109.5
H63A C63 H63C 109.5
H63B C63 H63C 109.5
N4 C64 H64A 109.5
N4 C64 H64B 109.5
H64A C64 H64B 109.5
N4 C64 H64C 109.5
H64A C64 H64C 109.5
H64B C64 H64C 109.5

loop_
_geom_bond_atom_site_label_1
_geom_bond_atom_site_label_2
_geom_bond_distance
Y1 C15 2.443(3)
Y1 C24 2.447(4)
Y1 N2 2.576(3)
Y1 N1 2.595(4)
Y1 C1 2.793(4)
Y1 C2 2.814(4)
Y1 C3 2.820(4)
Y1 C4 2.862(4)
Y1 P1 2.9283(12)
Y1 C25 3.013(5)
Y1 C16 3.025(5)
P1 C1 1.761(4)
P1 C4 1.764(4)
N1 C21 1.469(5)
N1 C22 1.478(5)
N1 C23 1.487(6)
N2 C30 1.460(4)
N2 C32 1.481(5)
N2 C31 1.482(5)
C1 C2 1.409(6)
C1 C5 1.529(6)
C2 C3 1.427(5)
C2 C9 1.506(5)
C3 C4 1.390(5)
C3 C10 1.518(5)
C4 C11 1.547(5)
C5 C6 1.531(6)
C5 C8 1.538(6)
C5 C7 1.540(6)
C6 H6A 0.9800
C6 H6B 0.9800
C6 H6C 0.9800
C7 H7A 0.9800
C7 H7B 0.9800
C7 H7C 0.9800
C8 H8A 0.9800
C8 H8B 0.9800
C8 H8C 0.9800
C9 H9A 0.9800
C9 H9B 0.9800
C9 H9C 0.9800
C10 H10A 0.9800
C10 H10B 0.9800
C10 H10C 0.9800
C11 C13 1.503(5)
C11 C14 1.535(5)
C11 C12 1.536(5)
C12 H12A 0.9800
C12 H12B 0.9800
C12 H12C 0.9800
C13 H13A 0.9800
C13 H13B 0.9800
C13 H13C 0.9800
C14 H14A 0.9800
C14 H14B 0.9800
C14 H14C 0.9800
C15 C16 1.457(7)
C15 H15A 0.9900
C15 H15B 0.9900
C16 C17 1.404(6)
C16 C21 1.421(5)
C17 C18 1.368(6)
C17 H17 0.9500
C18 C19 1.375(6)
C18 H18 0.9500
C19 C20 1.334(6)
C19 H19 0.9500
C20 C21 1.380(6)
C20 H20 0.9500
C22 H22A 0.9800
C22 H22B 0.9800
C22 H22C 0.9800
C23 H23A 0.9800
C23 H23B 0.9800
C23 H23C 0.9800
C24 C25 1.482(6)
C24 H24A 0.9900
C24 H24B 0.9900
C25 C30 1.394(6)
C25 C26 1.413(6)
C26 C27 1.386(7)
C26 H26 0.9500
C27 C28 1.363(6)
C27 H27 0.9500
C28 C29 1.379(6)
C28 H28 0.9500
C29 C30 1.383(6)
C29 H29 0.9500
C31 H31A 0.9800
C31 H31B 0.9800
C31 H31C 0.9800
C32 H32A 0.9800
C32 H32B 0.9800
C32 H32C 0.9800
Y2 C56 2.430(4)
Y2 C47 2.443(3)
Y2 N3 2.561(4)
Y2 N4 2.564(3)
Y2 C33 2.761(4)
Y2 C34 2.778(4)
Y2 C35 2.833(4)
Y2 C36 2.880(4)
Y2 P2 2.9269(13)
Y2 C48 3.032(4)
Y2 C57 3.036(5)
P2 C33 1.755(4)
P2 C36 1.759(4)
N3 C53 1.477(5)
N3 C54 1.485(5)
N3 C55 1.492(5)
N4 C63 1.461(5)
N4 C62 1.472(4)
N4 C64 1.483(5)
C33 C34 1.391(5)
C33 C37 1.545(5)
C34 C35 1.429(5)
C34 C41 1.518(5)
C35 C36 1.407(5)
C35 C42 1.508(5)
C36 C43 1.549(5)
C37 C38 1.521(5)
C37 C40 1.532(5)
C37 C39 1.553(6)
C38 H38A 0.9800
C38 H38B 0.9800
C38 H38C 0.9800
C39 H39A 0.9800
C39 H39B 0.9800
C39 H39C 0.9800
C40 H40A 0.9800
C40 H40B 0.9800
C40 H40C 0.9800
C41 H41A 0.9800
C41 H41B 0.9800
C41 H41C 0.9800
C42 H42A 0.9800
C42 H42B 0.9800
C42 H42C 0.9800
C43 C45 1.507(6)
C43 C44 1.528(5)
C43 C46 1.548(5)
C44 H44A 0.9800
C44 H44B 0.9800
C44 H44C 0.9800
C45 H45A 0.9800
C45 H45B 0.9800
C45 H45C 0.9800
C46 H46A 0.9800
C46 H46B 0.9800
C46 H46C 0.9800
C47 C48 1.470(6)
C47 H47A 0.9900
C47 H47B 0.9900
C48 C53 1.384(6)
C48 C49 1.402(6)
C49 C50 1.378(6)
C49 H49 0.9500
C50 C51 1.363(7)
C50 H50 0.9500
C51 C52 1.372(6)
C51 H51 0.9500
C52 C53 1.378(6)
C52 H52 0.9500
C54 H54A 0.9800
C54 H54B 0.9800
C54 H54C 0.9800
C55 H55A 0.9800
C55 H55B 0.9800
C55 H55C 0.9800
C56 C57 1.472(6)
C56 H56A 0.9900
C56 H56B 0.9900
C57 C58 1.402(5)
C57 C62 1.433(6)
C58 C59 1.386(6)
C58 H58 0.9500
C59 C60 1.361(6)
C59 H59 0.9500
C60 C61 1.390(5)
C60 H60 0.9500
C61 C62 1.376(5)
C61 H61 0.9500
C63 H63A 0.9800
C63 H63B 0.9800
C63 H63C 0.9800
C64 H64A 0.9800
C64 H64B 0.9800
C64 H64C 0.9800
